data_2020689
loop_
_publ_author_name
'Ardan, Bohdan'
'Kinzhybalo, Vasyl'
'Slyvka, Yurii'
'Shyyka, Olga'
'Luk`yanov, Mykhaylo'
'Lis, Tadeusz'
'Mys`kiv, Marian'

_publ_section_title
;
 Ligand-forced dimerization of copper(I)--olefin complexes bearing a
 1,3,4-thiadiazole core
;
_journal_issue 1
_journal_name_full 'Acta Crystallographica Section C'
_journal_page_first 36
_journal_page_last 46
_journal_paper_doi 10.1107/S2053229616018751
_journal_volume 73
_journal_year 2017
_chemical_formula_iupac 'C6 H9 N3 S'
_chemical_formula_moiety 'C6 H9 N3 S'
_chemical_formula_sum 'C6 H9 N3 S'
_chemical_formula_weight 155.22
_chemical_name_systematic
;
5-Methyl-<i>N</i>-(prop-2-en-1-yl)-1,3,4-thiadiazol-2-amine
;
_space_group_crystal_system orthorhombic
_space_group_IT_number 33
_space_group_name_Hall 'P 2c -2n'
_space_group_name_H-M_alt 'P n a 21'
_symmetry_space_group_name_Hall 'P 2c -2n'
_symmetry_space_group_name_H-M 'P n a 21'
_atom_sites_solution_hydrogens mixed
_atom_sites_solution_primary direct
_audit_creation_method
;
Olex2 1.2
(compiled 2015.01.26 svn.r3150 for OlexSys, GUI svn.r4998)
;
_cell_angle_alpha 90
_cell_angle_beta 90
_cell_angle_gamma 90
_cell_formula_units_Z 4
_cell_length_a 8.843(3)
_cell_length_b 17.485(5)
_cell_length_c 5.041(3)
_cell_measurement_reflns_used 5973
_cell_measurement_temperature 120(2)
_cell_measurement_theta_max 36.3230
_cell_measurement_theta_min 3.2660
_cell_volume 779.4(6)
_computing_cell_refinement
;
CrysAlis PRO (Rigaku OD, 2015)
;
_computing_data_collection
;
CrysAlis PRO (Rigaku OD, 2015)
;
_computing_data_reduction
;
CrysAlis PRO (Rigaku OD, 2015)
;
_computing_molecular_graphics
;
OLEX2 (Dolomanov <i>et al.</i>,  2009)
;
_computing_publication_material
;
OLEX2 (Dolomanov <i>et al.</i>,  2009)
;
_computing_structure_refinement
;
SHELXL2014 (Sheldrick, 2015b)
;
_computing_structure_solution
;
SHELXT (Sheldrick, 2015a)
;
_diffrn_ambient_temperature 120(2)
_diffrn_detector_area_resol_mean 8.3359
_diffrn_measured_fraction_theta_full 0.998
_diffrn_measured_fraction_theta_max 0.896
_diffrn_measurement_device 'four-circle diffractometer'
_diffrn_measurement_device_type 'Kuma KM-4-CCD'
_diffrn_measurement_method '\w scans'
_diffrn_radiation_monochromator graphite
_diffrn_radiation_type MoK\a
_diffrn_radiation_wavelength 0.71073
_diffrn_reflns_av_R_equivalents 0.0505
_diffrn_reflns_limit_h_max 11
_diffrn_reflns_limit_h_min -14
_diffrn_reflns_limit_k_max 26
_diffrn_reflns_limit_k_min -27
_diffrn_reflns_limit_l_max 8
_diffrn_reflns_limit_l_min -7
_diffrn_reflns_number 11519
_diffrn_reflns_theta_full 26.000
_diffrn_reflns_theta_max 36.801
_diffrn_reflns_theta_min 3.277
_exptl_absorpt_coefficient_mu 0.341
_exptl_absorpt_correction_T_max 0.964
_exptl_absorpt_correction_T_min 0.801
_exptl_absorpt_correction_type analytical
_exptl_absorpt_process_details
;
[CrysAlis PRO (Rigaku OD, 2015), based on expressions
derived by Clark & Reid (1995)]
;
_exptl_crystal_colour 'clear light colourless'
_exptl_crystal_density_diffrn 1.323
_exptl_crystal_description plate
_exptl_crystal_F_000 328
_exptl_crystal_size_max 0.983
_exptl_crystal_size_mid 0.417
_exptl_crystal_size_min 0.113
_refine_diff_density_max 0.309
_refine_diff_density_min -0.310
_refine_ls_abs_structure_details
;
Refined as an inversion twin
;
_refine_ls_abs_structure_Flack 0.27(11)
_refine_ls_extinction_method none
_refine_ls_goodness_of_fit_ref 1.061
_refine_ls_hydrogen_treatment mixed
_refine_ls_matrix_type full
_refine_ls_number_parameters 124
_refine_ls_number_reflns 3214
_refine_ls_number_restraints 1
_refine_ls_restrained_S_all 1.061
_refine_ls_R_factor_all 0.0492
_refine_ls_R_factor_gt 0.0420
_refine_ls_shift/su_max 0.000
_refine_ls_shift/su_mean 0.000
_refine_ls_structure_factor_coef Fsqd
_refine_ls_weighting_details 'w=1/[\s^2^(Fo^2^)+(0.0610P)^2^] where P=(Fo^2^+2Fc^2^)/3'
_refine_ls_weighting_scheme calc
_refine_ls_wR_factor_gt 0.0994
_refine_ls_wR_factor_ref 0.1045
_reflns_number_gt 2812
_reflns_number_total 3214
_reflns_threshold_expression 'I > 2\s(I)'
_cod_data_source_file fn3225sup1.cif
_cod_data_source_block mepeta
_cod_depositor_comments 'Adding full bibliography for 2020689--2020694.cif.'
_cod_database_code 2020689
_cod_database_fobs_code 2020689
_shelx_space_group_comment
;
The symmetry employed for this shelxl refinement is uniquely defined
by the following loop, which should always be used as a source of
symmetry information in preference to the above space-group names.
They are only intended as comments.
;

loop_
_space_group_symop_operation_xyz
'x, y, z'
'-x, -y, z+1/2'
'x+1/2, -y+1/2, z'
'-x+1/2, y+1/2, z+1/2'

loop_
_atom_site_type_symbol
_atom_site_label
_atom_site_fract_x
_atom_site_fract_y
_atom_site_fract_z
_atom_site_U_iso_or_equiv
_atom_site_adp_type
_atom_site_calc_flag
_atom_site_occupancy
_atom_site_disorder_assembly
_atom_site_disorder_group
S S1 0.77479(4) 0.83578(2) 0.66791(14) 0.03107(13) Uani d 1 . .
N N1 0.71891(16) 0.73279(10) 0.2801(4) 0.0345(3) Uani d 1 . .
H H1 0.814(3) 0.7180(15) 0.295(6) 0.041 Uiso d 1 . .
N N3 0.51665(15) 0.80284(9) 0.4639(4) 0.0335(3) Uani d 1 . .
N N4 0.48989(16) 0.85941(10) 0.6522(5) 0.0387(3) Uani d 1 . .
C C2 0.66088(16) 0.78417(9) 0.4483(4) 0.0279(3) Uani d 1 . .
C C5 0.6107(2) 0.88210(11) 0.7732(4) 0.0346(4) Uani d 1 . .
C C6 0.6120(3) 0.94181(13) 0.9846(5) 0.0469(5) Uani d 1 . .
H H6A 0.6634 0.9218 1.1422 0.070 Uiso calc 1 . .
H H6B 0.5078 0.9556 1.0302 0.070 Uiso calc 1 . .
H H6C 0.6656 0.9872 0.9200 0.070 Uiso calc 1 . .
C C7A 0.6390(4) 0.69117(19) 0.0720(8) 0.0276(6) Uani d 0.660(6) A 1
H H7AA 0.7062 0.6857 -0.0841 0.033 Uiso calc 0.660(6) A 1
H H7AB 0.5492 0.7209 0.0164 0.033 Uiso calc 0.660(6) A 1
C C7B 0.5939(6) 0.6893(4) 0.1468(17) 0.0275(12) Uani d 0.340(6) A 2
H H7BA 0.5253 0.6662 0.2798 0.033 Uiso calc 0.340(6) A 2
H H7BB 0.5343 0.7234 0.0298 0.033 Uiso calc 0.340(6) A 2
C C8A 0.5898(3) 0.61366(15) 0.1627(7) 0.0326(6) Uani d 0.660(6) A 1
H H8A 0.5342 0.6083 0.3229 0.039 Uiso calc 0.660(6) A 1
C C8B 0.6714(5) 0.6288(3) -0.0111(11) 0.0296(13) Uani d 0.340(6) A 2
H H8B 0.7532 0.6415 -0.1250 0.035 Uiso calc 0.340(6) A 2
C C9A 0.6238(13) 0.5524(6) 0.020(3) 0.061(4) Uani d 0.660(6) A 1
H H9AA 0.6794 0.5578 -0.1404 0.073 Uiso calc 0.660(6) A 1
H H9AB 0.5926 0.5032 0.0774 0.073 Uiso calc 0.660(6) A 1
C C9B 0.621(2) 0.5524(9) 0.012(3) 0.042(6) Uani d 0.340(6) A 2
H H9BA 0.5394 0.5403 0.1260 0.051 Uiso calc 0.340(6) A 2
H H9BB 0.6694 0.5132 -0.0877 0.051 Uiso calc 0.340(6) A 2

loop_
_atom_site_aniso_label
_atom_site_aniso_U_11
_atom_site_aniso_U_22
_atom_site_aniso_U_33
_atom_site_aniso_U_12
_atom_site_aniso_U_13
_atom_site_aniso_U_23
S1 0.02516(16) 0.0356(2) 0.0324(2) -0.00651(12) -0.00796(18) 0.0006(2)
N1 0.0290(6) 0.0327(8) 0.0417(8) 0.0004(5) -0.0151(6) -0.0023(7)
N3 0.0227(5) 0.0346(8) 0.0430(9) -0.0016(5) -0.0083(6) 0.0042(7)
N4 0.0308(6) 0.0407(8) 0.0446(9) 0.0035(5) -0.0044(8) 0.0040(9)
C2 0.0228(5) 0.0278(7) 0.0330(9) -0.0057(5) -0.0094(6) 0.0072(6)
C5 0.0360(7) 0.0346(9) 0.0332(9) 0.0007(6) -0.0027(7) 0.0042(7)
C6 0.0613(12) 0.0426(11) 0.0368(11) 0.0010(10) -0.0021(10) -0.0012(9)
C7A 0.0245(13) 0.0283(13) 0.0302(16) -0.0014(11) -0.0038(11) 0.0017(12)
C7B 0.0136(17) 0.037(3) 0.032(3) -0.0037(17) -0.001(2) -0.012(3)
C8A 0.0305(10) 0.0327(12) 0.0344(13) -0.0051(8) -0.0006(13) 0.0042(14)
C8B 0.0218(17) 0.039(3) 0.027(3) -0.0006(16) 0.0011(16) -0.0031(19)
C9A 0.056(6) 0.035(5) 0.092(8) 0.005(4) -0.003(5) 0.007(4)
C9B 0.054(10) 0.031(8) 0.042(8) 0.004(6) -0.012(6) -0.026(6)

loop_
_atom_type_symbol
_atom_type_description
_atom_type_scat_dispersion_real
_atom_type_scat_dispersion_imag
_atom_type_scat_source
C C 0.0033 0.0016 'International Tables Vol C Tables 4.2.6.8 and 6.1.1.4'
H H 0.0000 0.0000 'International Tables Vol C Tables 4.2.6.8 and 6.1.1.4'
N N 0.0061 0.0033 'International Tables Vol C Tables 4.2.6.8 and 6.1.1.4'
S S 0.1246 0.1234 'International Tables Vol C Tables 4.2.6.8 and 6.1.1.4'

loop_
_exptl_crystal_face_index_h
_exptl_crystal_face_index_k
_exptl_crystal_face_index_l
_exptl_crystal_face_perp_dist
0 -2 7 0.1932
0 -7 -7 0.2087
0 10 -6 0.1896
-2 -9 -6 0.2259
1 22 -3 0.1172
8 17 -2 0.2995
-1 -21 4 0.1187
2 5 7 0.1985
9 -15 2 0.3902
-10 15 1 0.3856
0 24 -1 0.0534
8 -3 -6 0.3735
1 19 4 0.1449
9 16 2 0.3198
-1 7 -7 0.2209
-12 6 -1 0.4368
0 -24 1 0.0600
6 18 4 0.2577
1 23 2 0.1152
10 -11 -3 0.4464
2 -19 5 0.1487

loop_
_geom_angle_atom_site_label_1
_geom_angle_atom_site_label_2
_geom_angle_atom_site_label_3
_geom_angle
C5 S1 C2 87.31(9)
C2 N1 H1 120.7(19)
C2 N1 C7A 127.2(2)
C2 N1 C7B 110.0(3)
C7A N1 H1 112.0(19)
C7B N1 H1 126.2(18)
C2 N3 N4 112.41(14)
C5 N4 N3 113.55(15)
N1 C2 S1 121.81(11)
N3 C2 S1 113.06(15)
N3 C2 N1 125.11(16)
N4 C5 S1 113.66(16)
N4 C5 C6 123.92(19)
C6 C5 S1 122.42(15)
C5 C6 H6A 109.5
C5 C6 H6B 109.5
C5 C6 H6C 109.5
H6A C6 H6B 109.5
H6A C6 H6C 109.5
H6B C6 H6C 109.5
N1 C7A H7AA 109.2
N1 C7A H7AB 109.2
N1 C7A C8A 111.9(3)
H7AA C7A H7AB 107.9
C8A C7A H7AA 109.2
C8A C7A H7AB 109.2
N1 C7B H7BA 110.7
N1 C7B H7BB 110.7
H7BA C7B H7BB 108.8
C8B C7B N1 105.1(4)
C8B C7B H7BA 110.7
C8B C7B H7BB 110.7
C7A C8A H8A 120.0
C9A C8A C7A 120.0(6)
C9A C8A H8A 120.0
C7B C8B H8B 120.5
C9B C8B C7B 118.9(8)
C9B C8B H8B 120.5
C8A C9A H9AA 120.0
C8A C9A H9AB 120.0
H9AA C9A H9AB 120.0
C8B C9B H9BA 120.0
C8B C9B H9BB 120.0
H9BA C9B H9BB 120.0

loop_
_geom_bond_atom_site_label_1
_geom_bond_atom_site_label_2
_geom_bond_distance
S1 C2 1.7478(18)
S1 C5 1.744(2)
N1 H1 0.88(3)
N1 C2 1.338(3)
N1 C7A 1.459(4)
N1 C7B 1.501(5)
N3 N4 1.391(3)
N3 C2 1.319(2)
N4 C5 1.293(3)
C5 C6 1.492(3)
C6 H6A 0.9800
C6 H6B 0.9800
C6 H6C 0.9800
C7A H7AA 0.9900
C7A H7AB 0.9900
C7A C8A 1.495(4)
C7B H7BA 0.9900
C7B H7BB 0.9900
C7B C8B 1.490(9)
C8A H8A 0.9500
C8A C9A 1.325(10)
C8B H8B 0.9500
C8B C9B 1.412(19)
C9A H9AA 0.9500
C9A H9AB 0.9500
C9B H9BA 0.9500
C9B H9BB 0.9500

loop_
_geom_hbond_atom_site_label_D
_geom_hbond_atom_site_label_H
_geom_hbond_atom_site_label_A
_geom_hbond_site_symmetry_A
_geom_hbond_distance_DH
_geom_hbond_distance_HA
_geom_hbond_distance_DA
_geom_hbond_angle_DHA
N1 H1 N3 3_565 0.88(3) 2.02(3) 2.860(2) 159(3)
C7A H7AA S1 1_554 0.99 2.97 3.462(4) 111.8
C7B H7BA S1 3_465 0.99 2.96 3.880(8) 155.8
C8B H8B N4 3_564 0.95 2.38 3.295(5) 162.8

loop_
_geom_torsion_atom_site_label_1
_geom_torsion_atom_site_label_2
_geom_torsion_atom_site_label_3
_geom_torsion_atom_site_label_4
_geom_torsion
N1 C7A C8A C9A -128.3(6)
N1 C7B C8B C9B 130.5(9)
N3 N4 C5 S1 0.0(2)
N3 N4 C5 C6 -179.6(2)
N4 N3 C2 S1 0.0(2)
N4 N3 C2 N1 -178.39(18)
C2 S1 C5 N4 -0.02(16)
C2 S1 C5 C6 179.64(18)
C2 N1 C7A C8A -96.0(3)
C2 N1 C7B C8B -174.0(4)
C2 N3 N4 C5 -0.1(2)
C5 S1 C2 N1 178.47(17)
C5 S1 C2 N3 -0.01(15)
C7A N1 C2 S1 -174.1(2)
C7A N1 C2 N3 4.2(4)
C7B N1 C2 S1 171.5(4)
C7B N1 C2 N3 -10.2(4)
